data_1533413
loop_
_publ_author_name
'Gillie, L.J.'
'Hadermann, J.'
'Wright, A.J.'
'Greaves, C.'
'van Tendeloo, G.'

_publ_section_title
;
 Synthesis and characterization of the reduced double-layer manganite Sr3
 Mn2 O6+x
;
_journal_name_full 'Journal of Solid State Chemistry'
_journal_page_first 188
_journal_page_last 196
_journal_volume 175
_journal_year 2003
_chemical_formula_sum 'Mn2 O6.195 Sr3'
_chemical_name_systematic 'Sr3 Mn2 O6.195'
_space_group_IT_number 127
_symmetry_space_group_name_Hall '-P 4 2ab'
_symmetry_space_group_name_H-M 'P 4/m b m'
_cell_angle_alpha 90
_cell_angle_beta 90
_cell_angle_gamma 90
_cell_formula_units_Z 16
_cell_length_a 10.8354
_cell_length_b 10.8354
_cell_length_c 20.1683
_cell_volume 2367.877
_citation_journal_id_ASTM JSSCBI
_cod_data_source_file Gillie_JSSCBI_2003_176.cif
_cod_data_source_block Mn2O6.195Sr3
_cod_database_code 1533413

loop_
_symmetry_equiv_pos_as_xyz
x,y,z
-y,x,z
-x,-y,z
y,-x,z
x+1/2,-y+1/2,-z
y+1/2,x+1/2,-z
-x+1/2,y+1/2,-z
-y+1/2,-x+1/2,-z
-x,-y,-z
y,-x,-z
x,y,-z
-y,x,-z
-x-1/2,y-1/2,z
-y-1/2,-x-1/2,z
x-1/2,-y-1/2,z
y-1/2,x-1/2,z

loop_
_atom_site_label
_atom_site_type_symbol
_atom_site_fract_x
_atom_site_fract_y
_atom_site_fract_z
_atom_site_occupancy
_atom_site_U_iso_or_equiv
O4 O-2 0.5 0 0.6915 1 0.0
O3 O-2 0.5089 0.7545 0.1933 1 0.0
Sr2 Sr+2 0.5 0 0 1 0.0
Sr5 Sr+2 0.245 0.255 0 1 0.0
Mn3 Mn+3 0.2477 0.2525 0.5949 1 0.0
Sr4 Sr+2 0.5 0 0.8127 1 0.0
O9 O-2 0.244 0.256 0.5 1 0.0
O6 O-2 0.366 0.866 0.593 0.6 0.0
O1 O-2 0.5267 0.7727 0 1 0.0
O8 O-2 0.622 0.878 0.5976 1 0.0
Sr6 Sr+2 0.5 0.5 0 1 0.0
O5 O-2 0.611 0.889 0.095 0.19 0.0
O14 O-2 0.1179 0.1354 0.5943 0.8 0.0
Sr3 Sr+2 0.5086 0.7524 0.3157 1 0.0
Sr1 Sr+2 0.5106 0.746 0.5 1 0.0
O10 O-2 0.5 0.5 0.5 1 0.0
O11 O-2 0.2407 0.2593 0.6885 1 0.0
O7 O-2 0.3934 0.8934 0.0956 1 0.0
Sr8 Sr+2 0.5 0.5 0.8182 1 0.0
Sr7 Sr+2 0.243 0.257 0.8143 1 0.0
Mn2 Mn+3 0.5 0 0.5872 1 0.0
O2 O-2 0.5 0 0.5 1 0.0
Mn4 Mn+3 0.5 0.5 0.6036 1 0.0
O12 O-2 0.5 0.5 0.6887 1 0.0
O13 O-2 0.8654 0.1387 0.0931 1 0.0
Mn1 Mn+3 0.501 0.7531 0.0954 1 0.0
